data_4307409
loop_
_publ_author_name
'Gilles Gasser'
'Matthew J. Belousoff'
'Alan M. Bond'
'Zuzanna Kosowski'
'Leone Spiccia'

_publ_contact_author_address
;School of Chemistry
Monash University
Wellington Rd, Clayton
VIC, 3800
;
_publ_contact_author_email leone.spiccia@sci.monash.edu.au
_publ_contact_author_fax +6199054597
_publ_contact_author_name 'Prof Leone Spiccia'
_publ_contact_author_phone +6199054526
_publ_section_title
;
Recognition of Thymine and Related Nucleosides by a ZnII-Cyclen Complex
Bearing a Ferrocenyl Pendant
;
_journal_name_full 'Inorganic Chemistry'
_journal_page_first 1665
_journal_page_last 1674
_journal_paper_doi 10.1021/ic061902p
_journal_volume 46
_journal_year 2007
_chemical_formula_moiety 'C19 H32 Cl2 Fe N4 O9 Zn'
_chemical_formula_sum 'C19 H32 Cl2 Fe N4 O9 Zn'
_chemical_formula_weight 652.61
_chemical_name_systematic
;
 ?
;
_space_group_IT_number 14
_symmetry_cell_setting monoclinic
_symmetry_space_group_name_Hall '-P 2yn'
_symmetry_space_group_name_H-M 'P 1 21/n 1'
_atom_sites_solution_hydrogens geom
_atom_sites_solution_primary direct
_atom_sites_solution_secondary difmap
_audit_creation_method SHELXL-97
_cell_angle_alpha 90.00
_cell_angle_beta 110.166(2)
_cell_angle_gamma 90.00
_cell_formula_units_Z 4
_cell_length_a 16.5906(6)
_cell_length_b 9.3692(3)
_cell_length_c 17.1718(5)
_cell_measurement_reflns_used 33184
_cell_measurement_temperature 123(2)
_cell_measurement_theta_max 30
_cell_measurement_theta_min 4
_cell_volume 2505.57(14)
_computing_molecular_graphics X-Seed
_computing_publication_material 'WinGX (Farrugia, 1999)'
_computing_structure_refinement 'SHELXL-97 (Sheldrick, 1997)'
_computing_structure_solution 'SHELXS-97 (Sheldrick, 1990)'
_diffrn_ambient_temperature 123(2)
_diffrn_measured_fraction_theta_full 1.000
_diffrn_measured_fraction_theta_max 0.995
_diffrn_measurement_device_type 'Bruker Kappa Apex II'
_diffrn_measurement_method 'thin slice phi/omega scans, fixed chi'
_diffrn_radiation_monochromator graphite
_diffrn_radiation_source 'fine-focus sealed tube'
_diffrn_radiation_type MoK\a
_diffrn_radiation_wavelength 0.71073
_diffrn_reflns_av_R_equivalents 0.0443
_diffrn_reflns_av_sigmaI/netI 0.0395
_diffrn_reflns_limit_h_max 23
_diffrn_reflns_limit_h_min -23
_diffrn_reflns_limit_k_max 13
_diffrn_reflns_limit_k_min -13
_diffrn_reflns_limit_l_max 24
_diffrn_reflns_limit_l_min -24
_diffrn_reflns_number 33184
_diffrn_reflns_theta_full 27.50
_diffrn_reflns_theta_max 30.12
_diffrn_reflns_theta_min 2.11
_exptl_absorpt_coefficient_mu 1.806
_exptl_absorpt_correction_T_max 0.9151
_exptl_absorpt_correction_T_min 0.7140
_exptl_absorpt_correction_type empirical
_exptl_absorpt_process_details SADABS
_exptl_crystal_colour orange
_exptl_crystal_density_diffrn 1.730
_exptl_crystal_density_method 'not measured'
_exptl_crystal_description needle
_exptl_crystal_F_000 1344
_exptl_crystal_size_max 0.30
_exptl_crystal_size_mid 0.11
_exptl_crystal_size_min 0.03
_refine_diff_density_max 1.398
_refine_diff_density_min -0.752
_refine_diff_density_rms 0.098
_refine_ls_extinction_method none
_refine_ls_goodness_of_fit_ref 1.116
_refine_ls_hydrogen_treatment mixed
_refine_ls_matrix_type full
_refine_ls_number_parameters 345
_refine_ls_number_reflns 7347
_refine_ls_number_restraints 1
_refine_ls_restrained_S_all 1.116
_refine_ls_R_factor_all 0.0607
_refine_ls_R_factor_gt 0.0468
_refine_ls_shift/su_max 0.002
_refine_ls_shift/su_mean 0.000
_refine_ls_structure_factor_coef Fsqd
_refine_ls_weighting_details 'calc w=1/[\s^2^(Fo^2^)+(0.0326P)^2^+3.5481P] where P=(Fo^2^+2Fc^2^)/3'
_refine_ls_weighting_scheme calc
_refine_ls_wR_factor_gt 0.0906
_refine_ls_wR_factor_ref 0.0957
_reflns_number_gt 6116
_reflns_number_total 7347
_reflns_threshold_expression >2sigma(I)
_cod_data_source_file ic061902psi20061004_063451_1.cif
_cod_data_source_block C1
_cod_database_code 4307409

loop_
_symmetry_equiv_pos_as_xyz
'x, y, z'
'-x+1/2, y+1/2, -z+1/2'
'-x, -y, -z'
'x-1/2, -y-1/2, z-1/2'

loop_
_atom_site_label
_atom_site_type_symbol
_atom_site_fract_x
_atom_site_fract_y
_atom_site_fract_z
_atom_site_U_iso_or_equiv
_atom_site_adp_type
_atom_site_occupancy
_atom_site_symmetry_multiplicity
_atom_site_calc_flag
_atom_site_refinement_flags
_atom_site_disorder_assembly
_atom_site_disorder_group
Zn1 Zn 0.981439(18) 0.35011(3) 0.199955(17) 0.01231(7) Uani 1 1 d . . .
Fe1 Fe 1.17639(2) 0.79250(4) 0.46265(2) 0.01283(8) Uani 1 1 d . . .
Cl2 Cl 0.85843(4) 0.73276(7) 0.28524(4) 0.01937(13) Uani 1 1 d . . .
O1W O 0.92382(13) 0.5250(2) 0.14279(12) 0.0192(4) Uani 1 1 d D . .
N1 N 1.08523(13) 0.3972(2) 0.31342(12) 0.0121(4) Uani 1 1 d . . .
N3 N 0.91139(14) 0.1761(2) 0.13028(14) 0.0156(4) Uani 1 1 d . . .
N2 N 0.91422(14) 0.2992(2) 0.28089(13) 0.0140(4) Uani 1 1 d . . .
N4 N 1.08148(14) 0.2637(2) 0.16362(13) 0.0137(4) Uani 1 1 d . . .
O7 O 0.78886(12) 0.8291(2) 0.27766(13) 0.0244(4) Uani 1 1 d . . .
C10 C 1.15329(15) 0.5903(3) 0.41776(14) 0.0119(4) Uani 1 1 d . . .
C1 C 1.06456(16) 0.3070(3) 0.37498(15) 0.0148(5) Uani 1 1 d . . .
H1A H 1.1021 0.3339 0.4316 0.018 Uiso 1 1 calc R . .
H1B H 1.0756 0.2056 0.3659 0.018 Uiso 1 1 calc R . .
O5 O 0.91423(14) 0.7930(3) 0.24564(15) 0.0353(5) Uani 1 1 d . . .
C8 C 1.16616(15) 0.3499(3) 0.30300(15) 0.0158(5) Uani 1 1 d . . .
H8A H 1.2076 0.3204 0.3574 0.019 Uiso 1 1 calc R . .
H8B H 1.1916 0.4304 0.2821 0.019 Uiso 1 1 calc R . .
C6 C 1.04782(16) 0.1406(3) 0.10828(15) 0.0175(5) Uani 1 1 d . . .
H6A H 1.0946 0.0713 0.1143 0.021 Uiso 1 1 calc R . .
H6B H 1.0257 0.1733 0.0499 0.021 Uiso 1 1 calc R . .
O8 O 0.90621(16) 0.7055(3) 0.37038(14) 0.0428(6) Uani 1 1 d . . .
C13 C 1.27686(17) 0.6613(3) 0.52265(16) 0.0211(6) Uani 1 1 d . . .
H13 H 1.3345 0.6892 0.5518 0.025 Uiso 1 1 calc R . .
C9 C 1.08909(15) 0.5528(3) 0.33464(14) 0.0125(5) Uani 1 1 d . . .
H9A H 1.0315 0.5839 0.3331 0.015 Uiso 1 1 calc R . .
H9B H 1.1031 0.6071 0.2915 0.015 Uiso 1 1 calc R . .
C7 C 1.15001(16) 0.2257(3) 0.24257(15) 0.0161(5) Uani 1 1 d . . .
H7A H 1.2035 0.2024 0.2319 0.019 Uiso 1 1 calc R . .
H7B H 1.1325 0.1405 0.2670 0.019 Uiso 1 1 calc R . .
C15 C 1.10026(17) 0.9181(3) 0.37049(17) 0.0201(5) Uani 1 1 d . . .
H15 H 1.0629 0.8856 0.3181 0.024 Uiso 1 1 calc R . .
C3 C 0.88775(16) 0.1484(3) 0.26314(15) 0.0159(5) Uani 1 1 d . . .
H3A H 0.8446 0.1237 0.2889 0.019 Uiso 1 1 calc R . .
H3B H 0.9380 0.0850 0.2867 0.019 Uiso 1 1 calc R . .
C2 C 0.97091(16) 0.3255(3) 0.36731(15) 0.0156(5) Uani 1 1 d . . .
H2A H 0.9567 0.2577 0.4049 0.019 Uiso 1 1 calc R . .
H2B H 0.9616 0.4235 0.3840 0.019 Uiso 1 1 calc R . .
C14 C 1.24179(16) 0.6263(3) 0.43693(16) 0.0172(5) Uani 1 1 d . . .
H14 H 1.2720 0.6268 0.3989 0.021 Uiso 1 1 calc R . .
C12 C 1.21045(18) 0.6473(3) 0.55704(15) 0.0201(5) Uani 1 1 d . . .
H12 H 1.2159 0.6647 0.6131 0.024 Uiso 1 1 calc R . .
O6 O 0.82498(15) 0.6012(3) 0.24242(19) 0.0468(7) Uani 1 1 d . . .
C5 C 0.97598(17) 0.0687(3) 0.12984(17) 0.0195(5) Uani 1 1 d . . .
H5A H 0.9490 -0.0064 0.0885 0.023 Uiso 1 1 calc R . .
H5B H 0.9997 0.0231 0.1851 0.023 Uiso 1 1 calc R . .
C11 C 1.13483(17) 0.6027(3) 0.49294(15) 0.0163(5) Uani 1 1 d . . .
H11 H 1.0809 0.5842 0.4989 0.020 Uiso 1 1 calc R . .
C4 C 0.84953(16) 0.1275(3) 0.16953(16) 0.0185(5) Uani 1 1 d . . .
H4A H 0.8360 0.0254 0.1568 0.022 Uiso 1 1 calc R . .
H4B H 0.7955 0.1827 0.1470 0.022 Uiso 1 1 calc R . .
C18 C 1.2202(2) 0.9981(3) 0.4746(2) 0.0312(7) Uani 1 1 d . . .
H18 H 1.2771 1.0288 0.5043 0.037 Uiso 1 1 calc R . .
C17 C 1.1533(2) 0.9853(3) 0.50751(19) 0.0295(7) Uani 1 1 d . . .
H17 H 1.1573 1.0059 0.5629 0.035 Uiso 1 1 calc R . .
C19 C 1.18845(19) 0.9577(3) 0.39036(19) 0.0253(6) Uani 1 1 d . . .
H19 H 1.2199 0.9570 0.3534 0.030 Uiso 1 1 calc R . .
C16 C 1.07872(19) 0.9360(3) 0.44274(18) 0.0229(6) Uani 1 1 d . . .
H16 H 1.0241 0.9183 0.4473 0.027 Uiso 1 1 calc R . .
Cl1 Cl 1.10149(4) 0.71536(8) 0.11647(4) 0.02500(15) Uani 1 1 d . . .
O3 O 1.13411(14) 0.7686(3) 0.05544(13) 0.0344(6) Uani 1 1 d . . .
O1 O 1.00884(14) 0.7201(3) 0.08473(16) 0.0400(6) Uani 1 1 d . . .
O4 O 1.13071(16) 0.5742(3) 0.14130(16) 0.0385(6) Uani 1 1 d . . .
O2 O 1.13081(17) 0.8071(3) 0.18846(15) 0.0418(6) Uani 1 1 d . . .
H2 H 0.8834(19) 0.198(3) 0.0834(19) 0.009(7) Uiso 1 1 d . . .
H3 H 1.1004(19) 0.316(3) 0.1435(18) 0.006(7) Uiso 1 1 d . . .
H1 H 0.872(2) 0.348(4) 0.273(2) 0.021(9) Uiso 1 1 d . . .
H1W H 0.947(2) 0.582(4) 0.123(2) 0.037(11) Uiso 1 1 d . . .
H2W H 0.895(2) 0.568(4) 0.166(2) 0.043(12) Uiso 1 1 d D . .

loop_
_atom_site_aniso_label
_atom_site_aniso_U_11
_atom_site_aniso_U_22
_atom_site_aniso_U_33
_atom_site_aniso_U_23
_atom_site_aniso_U_13
_atom_site_aniso_U_12
Zn1 0.01185(13) 0.01318(15) 0.01195(13) 0.00004(11) 0.00417(10) 0.00061(11)
Fe1 0.01257(16) 0.01130(17) 0.01255(15) 0.00066(13) 0.00169(12) -0.00006(13)
Cl2 0.0126(3) 0.0175(3) 0.0275(3) -0.0011(2) 0.0063(2) 0.0017(2)
O1W 0.0188(10) 0.0207(11) 0.0192(9) 0.0064(8) 0.0079(8) 0.0055(8)
N1 0.0110(9) 0.0112(10) 0.0142(9) 0.0008(8) 0.0045(7) 0.0012(8)
N3 0.0133(10) 0.0186(12) 0.0143(10) -0.0016(8) 0.0039(8) 0.0007(8)
N2 0.0127(10) 0.0143(11) 0.0164(10) -0.0011(8) 0.0066(8) 0.0015(8)
N4 0.0143(10) 0.0143(11) 0.0128(9) 0.0015(8) 0.0051(8) -0.0017(8)
O7 0.0182(9) 0.0189(10) 0.0373(11) 0.0004(9) 0.0112(8) 0.0067(8)
C10 0.0135(10) 0.0105(11) 0.0126(10) 0.0001(9) 0.0057(8) 0.0012(9)
C1 0.0198(12) 0.0105(11) 0.0129(10) 0.0003(9) 0.0039(9) -0.0003(9)
O5 0.0249(11) 0.0419(14) 0.0465(14) 0.0105(12) 0.0217(10) 0.0057(10)
C8 0.0123(11) 0.0196(13) 0.0149(11) -0.0026(10) 0.0038(9) 0.0033(10)
C6 0.0161(11) 0.0220(14) 0.0149(11) -0.0047(10) 0.0061(9) 0.0004(10)
O8 0.0379(13) 0.0591(18) 0.0283(12) 0.0104(12) 0.0076(10) 0.0193(13)
C13 0.0174(12) 0.0191(14) 0.0195(12) 0.0014(10) -0.0029(10) 0.0025(10)
C9 0.0121(10) 0.0120(12) 0.0124(10) 0.0012(9) 0.0030(8) 0.0023(9)
C7 0.0145(11) 0.0191(13) 0.0140(11) -0.0013(10) 0.0040(9) 0.0066(10)
C15 0.0191(12) 0.0151(13) 0.0204(12) 0.0041(10) -0.0003(10) 0.0039(10)
C3 0.0159(11) 0.0142(12) 0.0190(11) -0.0015(10) 0.0079(9) -0.0027(10)
C2 0.0216(12) 0.0146(13) 0.0128(10) -0.0002(9) 0.0087(9) -0.0029(10)
C14 0.0124(11) 0.0185(13) 0.0200(12) -0.0007(10) 0.0048(9) 0.0012(10)
C12 0.0294(14) 0.0159(13) 0.0110(10) 0.0018(10) 0.0019(10) 0.0021(11)
O6 0.0270(12) 0.0228(13) 0.087(2) -0.0220(13) 0.0153(13) -0.0034(10)
C5 0.0181(12) 0.0183(14) 0.0232(12) -0.0055(11) 0.0084(10) -0.0003(10)
C11 0.0223(12) 0.0126(12) 0.0155(11) -0.0007(9) 0.0082(10) -0.0009(10)
C4 0.0140(11) 0.0219(14) 0.0209(12) -0.0044(10) 0.0076(10) -0.0050(10)
C18 0.0248(15) 0.0117(14) 0.0441(18) 0.0037(13) -0.0046(13) -0.0031(11)
C17 0.0447(19) 0.0136(14) 0.0240(14) -0.0019(11) 0.0038(13) 0.0036(13)
C19 0.0250(14) 0.0181(14) 0.0326(15) 0.0136(12) 0.0100(12) 0.0040(11)
C16 0.0220(13) 0.0146(13) 0.0328(15) 0.0031(11) 0.0104(11) 0.0065(11)
Cl1 0.0181(3) 0.0315(4) 0.0266(3) 0.0144(3) 0.0092(2) 0.0044(3)
O3 0.0242(11) 0.0597(17) 0.0208(10) 0.0117(10) 0.0098(8) -0.0068(11)
O1 0.0186(10) 0.0482(16) 0.0535(15) 0.0299(13) 0.0128(10) 0.0042(10)
O4 0.0393(13) 0.0279(13) 0.0464(14) 0.0118(11) 0.0125(11) 0.0105(11)
O2 0.0514(16) 0.0420(16) 0.0348(13) -0.0019(11) 0.0184(12) 0.0053(12)

loop_
_atom_type_symbol
_atom_type_description
_atom_type_scat_dispersion_real
_atom_type_scat_dispersion_imag
_atom_type_scat_source
C C 0.0033 0.0016 'International Tables Vol C Tables 4.2.6.8 and 6.1.1.4'
H H 0.0000 0.0000 'International Tables Vol C Tables 4.2.6.8 and 6.1.1.4'
N N 0.0061 0.0033 'International Tables Vol C Tables 4.2.6.8 and 6.1.1.4'
O O 0.0106 0.0060 'International Tables Vol C Tables 4.2.6.8 and 6.1.1.4'
Cl Cl 0.1484 0.1585 'International Tables Vol C Tables 4.2.6.8 and 6.1.1.4'
Fe Fe 0.3463 0.8444 'International Tables Vol C Tables 4.2.6.8 and 6.1.1.4'
Zn Zn 0.2839 1.4301 'International Tables Vol C Tables 4.2.6.8 and 6.1.1.4'

loop_
_geom_angle_atom_site_label_1
_geom_angle_atom_site_label_2
_geom_angle_atom_site_label_3
_geom_angle
_geom_angle_site_symmetry_1
_geom_angle_site_symmetry_3
_geom_angle_publ_flag
O1W Zn1 N2 103.81(9) . . ?
O1W Zn1 N3 106.26(9) . . ?
N2 Zn1 N3 83.50(8) . . ?
O1W Zn1 N4 117.55(9) . . ?
N2 Zn1 N4 138.56(9) . . ?
N3 Zn1 N4 82.70(8) . . ?
O1W Zn1 N1 112.20(8) . . ?
N2 Zn1 N1 83.68(8) . . ?
N3 Zn1 N1 141.33(8) . . ?
N4 Zn1 N1 83.22(8) . . ?
C15 Fe1 C14 120.74(11) . . ?
C15 Fe1 C10 105.07(10) . . ?
C14 Fe1 C10 41.22(10) . . ?
C15 Fe1 C19 41.27(11) . . ?
C14 Fe1 C19 106.14(12) . . ?
C10 Fe1 C19 121.53(11) . . ?
C15 Fe1 C11 122.09(11) . . ?
C14 Fe1 C11 68.90(11) . . ?
C10 Fe1 C11 41.16(10) . . ?
C19 Fe1 C11 158.66(11) . . ?
C15 Fe1 C13 157.59(12) . . ?
C14 Fe1 C13 40.87(10) . . ?
C10 Fe1 C13 69.17(10) . . ?
C19 Fe1 C13 122.04(12) . . ?
C11 Fe1 C13 68.61(11) . . ?
C15 Fe1 C12 159.18(12) . . ?
C14 Fe1 C12 68.86(11) . . ?
C10 Fe1 C12 69.14(10) . . ?
C19 Fe1 C12 158.77(12) . . ?
C11 Fe1 C12 40.65(10) . . ?
C13 Fe1 C12 40.84(12) . . ?
C15 Fe1 C16 40.69(12) . . ?
C14 Fe1 C16 157.06(11) . . ?
C10 Fe1 C16 121.05(11) . . ?
C19 Fe1 C16 68.67(12) . . ?
C11 Fe1 C16 107.37(12) . . ?
C13 Fe1 C16 160.72(12) . . ?
C12 Fe1 C16 123.96(12) . . ?
C15 Fe1 C18 68.60(12) . . ?
C14 Fe1 C18 123.10(13) . . ?
C10 Fe1 C18 158.60(13) . . ?
C19 Fe1 C18 40.41(13) . . ?
C11 Fe1 C18 159.45(13) . . ?
C13 Fe1 C18 108.46(12) . . ?
C12 Fe1 C18 123.86(12) . . ?
C16 Fe1 C18 68.29(12) . . ?
C15 Fe1 C17 68.59(12) . . ?
C14 Fe1 C17 159.97(12) . . ?
C10 Fe1 C17 158.24(12) . . ?
C19 Fe1 C17 68.26(13) . . ?
C11 Fe1 C17 123.31(12) . . ?
C13 Fe1 C17 124.50(12) . . ?
C12 Fe1 C17 108.99(12) . . ?
C16 Fe1 C17 40.77(12) . . ?
C18 Fe1 C17 40.37(14) . . ?
O8 Cl2 O7 110.57(14) . . ?
O8 Cl2 O5 109.51(15) . . ?
O7 Cl2 O5 109.78(14) . . ?
O8 Cl2 O6 110.44(18) . . ?
O7 Cl2 O6 109.56(13) . . ?
O5 Cl2 O6 106.92(16) . . ?
C8 N1 C1 110.9(2) . . ?
C8 N1 C9 110.85(19) . . ?
C1 N1 C9 112.46(19) . . ?
C8 N1 Zn1 107.71(14) . . ?
C1 N1 Zn1 102.64(14) . . ?
C9 N1 Zn1 111.90(14) . . ?
C5 N3 C4 114.3(2) . . ?
C5 N3 Zn1 105.71(15) . . ?
C4 N3 Zn1 108.14(16) . . ?
C2 N2 C3 114.0(2) . . ?
C2 N2 Zn1 108.98(15) . . ?
C3 N2 Zn1 105.44(15) . . ?
C6 N4 C7 113.7(2) . . ?
C6 N4 Zn1 109.03(16) . . ?
C7 N4 Zn1 104.70(15) . . ?
C14 C10 C11 107.2(2) . . ?
C14 C10 C9 127.6(2) . . ?
C11 C10 C9 125.1(2) . . ?
C14 C10 Fe1 69.38(15) . . ?
C11 C10 Fe1 69.67(14) . . ?
C9 C10 Fe1 123.97(17) . . ?
N1 C1 C2 110.7(2) . . ?
N1 C8 C7 111.0(2) . . ?
N4 C6 C5 110.1(2) . . ?
C14 C13 C12 108.0(2) . . ?
C14 C13 Fe1 69.20(15) . . ?
C12 C13 Fe1 69.58(15) . . ?
N1 C9 C10 114.58(19) . . ?
N4 C7 C8 109.8(2) . . ?
C16 C15 C19 107.8(2) . . ?
C16 C15 Fe1 70.24(15) . . ?
C19 C15 Fe1 69.76(15) . . ?
N2 C3 C4 109.0(2) . . ?
N2 C2 C1 110.2(2) . . ?
C13 C14 C10 108.3(2) . . ?
C13 C14 Fe1 69.93(16) . . ?
C10 C14 Fe1 69.41(14) . . ?
C11 C12 C13 108.0(2) . . ?
C11 C12 Fe1 69.57(15) . . ?
C13 C12 Fe1 69.58(15) . . ?
N3 C5 C6 109.3(2) . . ?
C12 C11 C10 108.5(2) . . ?
C12 C11 Fe1 69.78(15) . . ?
C10 C11 Fe1 69.17(14) . . ?
N3 C4 C3 109.8(2) . . ?
C19 C18 C17 108.7(3) . . ?
C19 C18 Fe1 69.53(17) . . ?
C17 C18 Fe1 70.10(17) . . ?
C18 C17 C16 107.8(3) . . ?
C18 C17 Fe1 69.53(18) . . ?
C16 C17 Fe1 69.26(16) . . ?
C18 C19 C15 107.7(3) . . ?
C18 C19 Fe1 70.06(17) . . ?
C15 C19 Fe1 68.97(16) . . ?
C15 C16 C17 108.0(3) . . ?
C15 C16 Fe1 69.08(15) . . ?
C17 C16 Fe1 69.97(17) . . ?
O4 Cl1 O3 111.67(16) . . ?
O4 Cl1 O1 110.50(15) . . ?
O3 Cl1 O1 109.66(13) . . ?
O4 Cl1 O2 108.48(15) . . ?
O3 Cl1 O2 108.65(16) . . ?
O1 Cl1 O2 107.78(17) . . ?

loop_
_geom_bond_atom_site_label_1
_geom_bond_atom_site_label_2
_geom_bond_distance
_geom_bond_site_symmetry_2
_geom_bond_publ_flag
Zn1 O1W 1.979(2) . ?
Zn1 N2 2.115(2) . ?
Zn1 N3 2.117(2) . ?
Zn1 N4 2.124(2) . ?
Zn1 N1 2.155(2) . ?
Fe1 C15 2.026(3) . ?
Fe1 C14 2.031(3) . ?
Fe1 C10 2.032(2) . ?
Fe1 C19 2.037(3) . ?
Fe1 C11 2.038(3) . ?
Fe1 C13 2.041(3) . ?
Fe1 C12 2.041(3) . ?
Fe1 C16 2.042(3) . ?
Fe1 C18 2.044(3) . ?
Fe1 C17 2.051(3) . ?
Cl2 O8 1.426(2) . ?
Cl2 O7 1.435(2) . ?
Cl2 O5 1.440(2) . ?
Cl2 O6 1.445(2) . ?
N1 C8 1.482(3) . ?
N1 C1 1.483(3) . ?
N1 C9 1.499(3) . ?
N3 C5 1.472(3) . ?
N3 C4 1.480(3) . ?
N2 C2 1.478(3) . ?
N2 C3 1.480(3) . ?
N4 C6 1.476(3) . ?
N4 C7 1.482(3) . ?
C10 C14 1.430(3) . ?
C10 C11 1.431(3) . ?
C10 C9 1.499(3) . ?
C1 C2 1.523(4) . ?
C8 C7 1.520(4) . ?
C6 C5 1.522(4) . ?
C13 C14 1.422(4) . ?
C13 C12 1.424(4) . ?
C15 C16 1.414(4) . ?
C15 C19 1.432(4) . ?
C3 C4 1.524(3) . ?
C12 C11 1.417(4) . ?
C18 C19 1.409(5) . ?
C18 C17 1.413(5) . ?
C17 C16 1.426(4) . ?
Cl1 O4 1.423(2) . ?
Cl1 O3 1.425(2) . ?
Cl1 O1 1.444(2) . ?
Cl1 O2 1.445(3) . ?

loop_
_geom_hbond_atom_site_label_D
_geom_hbond_atom_site_label_H
_geom_hbond_atom_site_label_A
_geom_hbond_distance_DH
_geom_hbond_distance_HA
_geom_hbond_distance_DA
_geom_hbond_angle_DHA
_geom_hbond_site_symmetry_A
N3 H2 O3 0.81(3) 2.32(3) 3.058(3) 152(3) 3_765
N4 H3 O4 0.73(3) 2.47(3) 3.081(3) 142(3) .
N2 H1 O6 0.80(3) 2.50(3) 3.156(3) 140(3) .
N2 H1 O7 0.80(3) 2.52(3) 3.179(3) 141(3) 2_645
O1W H1W O1 0.80(4) 1.90(4) 2.701(3) 175(4) .
O1W H2W O6 0.827(10) 2.051(18) 2.839(3) 159(4) .
O1W H2W O5 0.827(10) 2.47(3) 3.106(3) 134(4) .
